data_4317742
loop_
_publ_author_name
'A. Chandrasekaran'
'Roberta O. Day'
'Robert R. Holmes'

_publ_section_title
;
 P-O Donor Action from Carboxylate Anions with Phosphorus in the Presence
 of Hydrogen Bonding. A Model for Phosphoryl-Transfer Enzymes1
;
_journal_name_full 'Inorganic Chemistry'
_journal_page_first 1645
_journal_page_last 1651
_journal_paper_doi 10.1021/ic0111435
_journal_volume 41
_journal_year 2002
_chemical_formula_sum 'C27 H28 N O6 P'
_chemical_formula_weight 493.47
_chemical_name_systematic
;
  ?
;
_space_group_IT_number 9
_symmetry_cell_setting monoclinic
_symmetry_space_group_name_Hall 'C -2yc'
_symmetry_space_group_name_H-M 'C 1 c 1'
_atom_sites_solution_hydrogens geom
_atom_sites_solution_primary direct
_atom_sites_solution_secondary difmap
_audit_creation_method SHELXL-97
_cell_angle_alpha 90.00
_cell_angle_beta 113.1059(19)
_cell_angle_gamma 90.00
_cell_formula_units_Z 4
_cell_length_a 10.2555(4)
_cell_length_b 28.1461(14)
_cell_length_c 9.4194(5)
_cell_measurement_reflns_used 2180
_cell_measurement_temperature 293(2)
_cell_measurement_theta_max 25.03
_cell_measurement_theta_min 4.08
_cell_volume 2500.8(2)
_computing_structure_refinement 'SHELXL-97 (Sheldrick, 1997)'
_computing_structure_solution 'SHELXS-97 (Sheldrick, 1990)'
_diffrn_ambient_temperature 293(2)
_diffrn_measured_fraction_theta_full 0.987
_diffrn_measured_fraction_theta_max 0.987
_diffrn_measurement_device_type 'Nonius Kappa-CCD area detector'
_diffrn_radiation_monochromator graphite
_diffrn_radiation_source 'fine-focus sealed tube'
_diffrn_radiation_type MoK\a
_diffrn_radiation_wavelength 0.71073
_diffrn_reflns_av_R_equivalents 0.0596
_diffrn_reflns_av_sigmaI/netI 0.0578
_diffrn_reflns_limit_h_max 12
_diffrn_reflns_limit_h_min -12
_diffrn_reflns_limit_k_max 31
_diffrn_reflns_limit_k_min -33
_diffrn_reflns_limit_l_max 11
_diffrn_reflns_limit_l_min -11
_diffrn_reflns_number 4004
_diffrn_reflns_theta_full 25.00
_diffrn_reflns_theta_max 25.00
_diffrn_reflns_theta_min 4.22
_exptl_absorpt_coefficient_mu 0.152
_exptl_absorpt_correction_T_max 0.9849
_exptl_absorpt_correction_T_min 0.9629
_exptl_crystal_colour colorless
_exptl_crystal_density_diffrn 1.311
_exptl_crystal_density_method 'not measured'
_exptl_crystal_description Needle
_exptl_crystal_F_000 1040
_exptl_crystal_size_max 0.25
_exptl_crystal_size_mid 0.15
_exptl_crystal_size_min 0.10
_refine_diff_density_max 0.245
_refine_diff_density_min -0.163
_refine_diff_density_rms 0.039
_refine_ls_abs_structure_details 'Flack H D (1983), Acta Cryst. A39, 876-881'
_refine_ls_abs_structure_Flack 0.39(16)
_refine_ls_extinction_method none
_refine_ls_goodness_of_fit_ref 1.037
_refine_ls_hydrogen_treatment mixed
_refine_ls_matrix_type full
_refine_ls_number_parameters 317
_refine_ls_number_reflns 4001
_refine_ls_number_restraints 2
_refine_ls_restrained_S_all 1.036
_refine_ls_R_factor_all 0.0845
_refine_ls_R_factor_gt 0.0604
_refine_ls_shift/su_max 0.000
_refine_ls_shift/su_mean 0.000
_refine_ls_structure_factor_coef Fsqd
_refine_ls_weighting_details 'calc w=1/[\s^2^(Fo^2^)+(0.0591P)^2^+2.5195P] where P=(Fo^2^+2Fc^2^)/3'
_refine_ls_weighting_scheme calc
_refine_ls_wR_factor_gt 0.1370
_refine_ls_wR_factor_ref 0.1521
_reflns_number_gt 3101
_reflns_number_total 4001
_reflns_threshold_expression >2sigma(I)
_cod_data_source_file ic0111435_2.cif
_cod_data_source_block acp53(1B)
_cod_database_code 4317742

loop_
_symmetry_equiv_pos_as_xyz
'x, y, z'
'x, -y, z+1/2'
'x+1/2, y+1/2, z'
'x+1/2, -y+1/2, z+1/2'

loop_
_atom_site_label
_atom_site_type_symbol
_atom_site_fract_x
_atom_site_fract_y
_atom_site_fract_z
_atom_site_U_iso_or_equiv
_atom_site_adp_type
_atom_site_occupancy
_atom_site_symmetry_multiplicity
_atom_site_calc_flag
_atom_site_refinement_flags
_atom_site_disorder_assembly
_atom_site_disorder_group
P P 0.71600(12) 0.36979(4) 0.33024(13) 0.0534(3) Uani 1 1 d . . .
O1 O 0.8266(3) 0.41167(11) 0.2912(4) 0.0648(8) Uani 1 1 d . . .
O2 O 1.0471(5) 0.4381(2) 0.3689(6) 0.1234(17) Uani 1 1 d . . .
O3 O 0.5996(3) 0.32894(11) 0.3633(3) 0.0619(8) Uani 1 1 d . . .
O4 O 0.4594(5) 0.31938(18) 0.4944(5) 0.1106(15) Uani 1 1 d . . .
O5 O 0.5574(3) 0.40058(12) 0.1793(3) 0.0655(8) Uani 1 1 d . . .
O6 O 0.4008(4) 0.39681(16) -0.0642(4) 0.0949(12) Uani 1 1 d . . .
C1 C 0.8764(5) 0.34306(17) 0.4796(5) 0.0605(11) Uani 1 1 d . . .
C2 C 0.8861(7) 0.3041(2) 0.5693(6) 0.0850(16) Uani 1 1 d . . .
H2 H 0.8059 0.2876 0.5642 0.102 Uiso 1 1 calc R . .
C3 C 1.0286(10) 0.2895(3) 0.6741(7) 0.113(2) Uani 1 1 d . . .
H3 H 1.0414 0.2626 0.7355 0.136 Uiso 1 1 calc R . .
C4 C 1.1401(8) 0.3155(4) 0.6800(10) 0.117(3) Uani 1 1 d . . .
H4 H 1.2296 0.3061 0.7487 0.140 Uiso 1 1 calc R . .
C5 C 1.1306(7) 0.3550(4) 0.5912(10) 0.116(3) Uani 1 1 d . . .
H5 H 1.2105 0.3721 0.5987 0.140 Uiso 1 1 calc R . .
C6 C 0.9963(5) 0.3681(2) 0.4901(6) 0.0753(14) Uani 1 1 d . . .
C7 C 0.9630(6) 0.4088(2) 0.3796(7) 0.0833(16) Uani 1 1 d . . .
C11 C 0.6794(5) 0.41140(15) 0.4626(5) 0.0569(10) Uani 1 1 d . . .
C12 C 0.7290(7) 0.4572(2) 0.5050(7) 0.0889(17) Uani 1 1 d . . .
H12 H 0.7913 0.4710 0.4671 0.107 Uiso 1 1 calc R . .
C13 C 0.6831(8) 0.4830(2) 0.6075(7) 0.100(2) Uani 1 1 d . . .
H13 H 0.7142 0.5139 0.6370 0.120 Uiso 1 1 calc R . .
C14 C 0.5937(8) 0.4615(3) 0.6604(8) 0.109(2) Uani 1 1 d . . .
H14 H 0.5657 0.4787 0.7280 0.130 Uiso 1 1 calc R . .
C15 C 0.5426(6) 0.4182(3) 0.6240(7) 0.0932(19) Uani 1 1 d . . .
H15 H 0.4808 0.4051 0.6638 0.112 Uiso 1 1 calc R . .
C16 C 0.5868(5) 0.3928(2) 0.5211(5) 0.0677(12) Uani 1 1 d . . .
C17 C 0.5415(6) 0.3442(2) 0.4625(6) 0.0755(15) Uani 1 1 d . . .
C21 C 0.7118(5) 0.33295(16) 0.1646(5) 0.0603(12) Uani 1 1 d . . .
C22 C 0.8080(6) 0.2974(2) 0.1680(6) 0.0788(14) Uani 1 1 d . . .
H22 H 0.8826 0.2890 0.2595 0.095 Uiso 1 1 calc R . .
C23 C 0.7877(8) 0.2746(2) 0.0275(8) 0.0952(18) Uani 1 1 d . . .
H23 H 0.8516 0.2513 0.0261 0.114 Uiso 1 1 calc R . .
C24 C 0.6772(7) 0.2858(2) -0.1058(7) 0.0954(18) Uani 1 1 d . . .
H24 H 0.6660 0.2699 -0.1965 0.114 Uiso 1 1 calc R . .
C25 C 0.5823(7) 0.3201(2) -0.1082(6) 0.0850(16) Uani 1 1 d . . .
H25 H 0.5062 0.3276 -0.1994 0.102 Uiso 1 1 calc R . .
C26 C 0.6016(5) 0.34363(17) 0.0278(5) 0.0656(12) Uani 1 1 d . . .
C27 C 0.5106(5) 0.38233(19) 0.0399(6) 0.0705(13) Uani 1 1 d . . .
N N 0.1791(6) 0.4152(2) 0.0494(7) 0.1065(17) Uani 1 1 d . . .
H1 H 0.2509 0.4138 0.0157 0.128 Uiso 1 1 calc R . .
C31 C 0.2109(8) 0.3801(3) 0.1677(8) 0.116(2) Uani 1 1 d . . .
H31A H 0.1432 0.3834 0.2156 0.140 Uiso 1 1 calc R . .
H31B H 0.3040 0.3870 0.2460 0.140 Uiso 1 1 calc R . .
C32 C 0.0436(8) 0.4069(4) -0.0922(9) 0.132(3) Uani 1 1 d . . .
H32A H 0.0321 0.4328 -0.1640 0.158 Uiso 1 1 calc R . .
H32B H 0.0545 0.3779 -0.1421 0.158 Uiso 1 1 calc R . .
C33 C 0.1795(12) 0.4657(4) 0.1060(13) 0.153(3) Uani 1 1 d . . .
H33A H 0.1642 0.4871 0.0202 0.183 Uiso 1 1 calc R . .
H33B H 0.0993 0.4692 0.1354 0.183 Uiso 1 1 calc R . .
C34 C 0.2097(10) 0.3300(4) 0.1198(11) 0.147(3) Uani 1 1 d . . .
H34A H 0.2316 0.3097 0.2080 0.220 Uiso 1 1 calc R . .
H34B H 0.2793 0.3256 0.0762 0.220 Uiso 1 1 calc R . .
H34C H 0.1176 0.3221 0.0441 0.220 Uiso 1 1 calc R . .
C35 C -0.0872(9) 0.4031(5) -0.0626(12) 0.174(4) Uani 1 1 d . . .
H35A H -0.1664 0.3972 -0.1580 0.261 Uiso 1 1 calc R . .
H35B H -0.1023 0.4322 -0.0180 0.261 Uiso 1 1 calc R . .
H35C H -0.0780 0.3773 0.0075 0.261 Uiso 1 1 calc R . .
C36 C 0.2993(12) 0.4802(4) 0.228(2) 0.200(6) Uani 1 1 d . . .
H36A H 0.2874 0.5125 0.2542 0.300 Uiso 1 1 calc R . .
H36B H 0.3795 0.4783 0.1998 0.300 Uiso 1 1 calc R . .
H36C H 0.3147 0.4601 0.3154 0.300 Uiso 1 1 calc R . .

loop_
_atom_site_aniso_label
_atom_site_aniso_U_11
_atom_site_aniso_U_22
_atom_site_aniso_U_33
_atom_site_aniso_U_23
_atom_site_aniso_U_13
_atom_site_aniso_U_12
P 0.0565(6) 0.0490(5) 0.0551(6) 0.0013(5) 0.0225(4) -0.0025(5)
O1 0.072(2) 0.0648(19) 0.0653(19) -0.0022(16) 0.0347(17) -0.0126(17)
O2 0.114(3) 0.144(4) 0.136(4) -0.022(3) 0.074(3) -0.058(3)
O3 0.0647(19) 0.0628(19) 0.0591(19) -0.0042(15) 0.0251(16) -0.0172(15)
O4 0.107(3) 0.139(4) 0.092(3) -0.003(3) 0.046(3) -0.051(3)
O5 0.0670(19) 0.072(2) 0.0538(18) 0.0043(16) 0.0198(15) 0.0109(16)
O6 0.081(2) 0.129(3) 0.063(2) 0.008(2) 0.015(2) 0.020(2)
C1 0.062(3) 0.059(3) 0.055(2) -0.005(2) 0.017(2) 0.004(2)
C2 0.099(4) 0.071(3) 0.075(3) 0.004(3) 0.023(3) 0.012(3)
C3 0.143(7) 0.097(5) 0.077(4) 0.008(4) 0.018(4) 0.044(5)
C4 0.084(5) 0.127(7) 0.109(6) -0.021(5) 0.004(4) 0.025(5)
C5 0.070(4) 0.158(8) 0.116(6) -0.043(6) 0.031(4) 0.001(4)
C6 0.061(3) 0.092(4) 0.079(3) -0.027(3) 0.034(3) -0.010(3)
C7 0.085(4) 0.091(4) 0.089(4) -0.022(3) 0.051(3) -0.024(3)
C11 0.059(2) 0.052(3) 0.056(3) 0.003(2) 0.018(2) 0.006(2)
C12 0.108(5) 0.073(4) 0.083(4) 0.000(3) 0.036(3) 0.000(3)
C13 0.131(6) 0.075(4) 0.083(4) -0.023(3) 0.031(4) 0.007(4)
C14 0.106(5) 0.120(6) 0.098(5) -0.019(5) 0.039(4) 0.020(5)
C15 0.074(4) 0.135(6) 0.070(3) -0.007(4) 0.028(3) 0.009(4)
C16 0.061(3) 0.088(4) 0.054(3) 0.006(2) 0.023(2) 0.012(3)
C17 0.064(3) 0.096(4) 0.061(3) 0.009(3) 0.020(2) -0.015(3)
C21 0.069(3) 0.052(3) 0.062(3) -0.007(2) 0.028(2) -0.007(2)
C22 0.085(4) 0.074(4) 0.075(3) -0.009(3) 0.030(3) 0.005(3)
C23 0.114(5) 0.074(4) 0.111(5) -0.021(3) 0.058(4) 0.008(3)
C24 0.122(5) 0.095(4) 0.077(4) -0.023(3) 0.048(4) -0.009(4)
C25 0.098(4) 0.087(4) 0.064(3) -0.011(3) 0.026(3) -0.008(3)
C26 0.071(3) 0.070(3) 0.056(3) -0.002(2) 0.026(2) -0.005(3)
C27 0.072(3) 0.081(4) 0.058(3) 0.008(2) 0.025(3) -0.002(3)
N 0.098(4) 0.109(4) 0.110(4) 0.019(4) 0.037(3) 0.016(3)
C31 0.097(5) 0.141(7) 0.102(5) 0.021(5) 0.029(4) 0.014(4)
C32 0.095(5) 0.197(9) 0.101(5) 0.023(5) 0.036(4) 0.023(5)
C33 0.164(9) 0.144(9) 0.174(10) 0.024(7) 0.092(8) 0.021(7)
C34 0.127(7) 0.136(8) 0.149(7) 0.044(6) 0.023(6) -0.010(6)
C35 0.089(5) 0.266(13) 0.149(8) 0.022(8) 0.027(5) 0.014(7)
C36 0.110(7) 0.172(10) 0.309(18) -0.034(11) 0.073(10) -0.019(7)

loop_
_atom_type_symbol
_atom_type_description
_atom_type_scat_dispersion_real
_atom_type_scat_dispersion_imag
_atom_type_scat_source
C C 0.0033 0.0016 'International Tables Vol C Tables 4.2.6.8 and 6.1.1.4'
H H 0.0000 0.0000 'International Tables Vol C Tables 4.2.6.8 and 6.1.1.4'
N N 0.0061 0.0033 'International Tables Vol C Tables 4.2.6.8 and 6.1.1.4'
O O 0.0106 0.0060 'International Tables Vol C Tables 4.2.6.8 and 6.1.1.4'
P P 0.1023 0.0942 'International Tables Vol C Tables 4.2.6.8 and 6.1.1.4'

loop_
_geom_angle_atom_site_label_1
_geom_angle_atom_site_label_2
_geom_angle_atom_site_label_3
_geom_angle
_geom_angle_site_symmetry_1
_geom_angle_site_symmetry_3
_geom_angle_publ_flag
O1 P O3 177.73(17) . . y
O1 P O5 88.33(15) . . y
O1 P C1 88.72(19) . . y
O1 P C11 92.00(18) . . y
O1 P C21 90.15(17) . . y
O3 P O5 89.40(15) . . y
O3 P C1 93.54(19) . . y
O3 P C11 87.90(19) . . y
O3 P C21 89.43(18) . . y
O5 P C1 176.7(2) . . y
O5 P C11 82.83(17) . . y
O5 P C21 83.99(18) . . y
C1 P C11 95.7(2) . . y
C11 P C21 166.6(2) . . y
C1 P C21 97.6(2) . . y
C7 O1 P 115.7(4) . . y
C17 O3 P 115.0(3) . . y
C27 O5 P 116.1(3) . . y
C2 C1 C6 121.2(5) . . ?
C2 C1 P 128.6(4) . . ?
C6 C1 P 110.2(4) . . ?
C1 C2 C3 117.0(6) . . ?
C4 C3 C2 118.9(7) . . ?
C3 C4 C5 124.2(7) . . ?
C4 C5 C6 116.7(7) . . ?
C5 C6 C1 122.0(7) . . ?
C5 C6 C7 125.3(6) . . ?
C1 C6 C7 112.7(5) . . ?
O2 C7 O1 120.8(6) . . ?
O2 C7 C6 126.7(6) . . ?
O1 C7 C6 112.5(5) . . ?
C16 C11 C12 118.2(5) . . ?
C16 C11 P 112.5(4) . . ?
C12 C11 P 129.2(4) . . ?
C11 C12 C13 119.1(6) . . ?
C14 C13 C12 118.4(7) . . ?
C15 C14 C13 125.3(7) . . ?
C14 C15 C16 116.3(6) . . ?
C11 C16 C15 122.7(5) . . ?
C11 C16 C17 111.6(4) . . ?
C15 C16 C17 125.8(5) . . ?
O4 C17 O3 121.3(5) . . ?
O4 C17 C16 125.7(5) . . ?
O3 C17 C16 113.0(4) . . ?
C26 C21 C22 119.5(4) . . ?
C26 C21 P 113.9(3) . . ?
C22 C21 P 126.6(4) . . ?
C21 C22 C23 117.5(5) . . ?
C24 C23 C22 121.6(6) . . ?
C23 C24 C25 120.7(5) . . ?
C24 C25 C26 118.7(6) . . ?
C21 C26 C25 122.0(5) . . ?
C21 C26 C27 113.8(4) . . ?
C25 C26 C27 124.2(5) . . ?
O6 C27 O5 121.7(5) . . ?
O6 C27 C26 126.3(5) . . ?
O5 C27 C26 112.0(4) . . ?
C31 N C33 113.9(7) . . ?
C31 N C32 115.4(6) . . ?
C33 N C32 109.1(7) . . ?
N C31 C34 116.8(7) . . ?
C35 C32 N 115.5(7) . . ?
C36 C33 N 116.8(9) . . ?

loop_
_geom_bond_atom_site_label_1
_geom_bond_atom_site_label_2
_geom_bond_distance
_geom_bond_site_symmetry_2
_geom_bond_publ_flag
P O1 1.772(3) . y
P O3 1.770(3) . y
P O5 1.898(3) . y
P C1 1.854(5) . y
P C11 1.854(5) . y
P C21 1.860(4) . y
O1 C7 1.320(7) . y
O2 C7 1.227(7) . y
O3 C17 1.361(6) . y
O4 C17 1.220(6) . y
O5 C27 1.313(6) . y
O6 C27 1.236(6) . y
C1 C2 1.364(7) . ?
C1 C6 1.386(7) . ?
C2 C3 1.465(9) . ?
C3 C4 1.340(11) . ?
C4 C5 1.372(12) . ?
C5 C6 1.382(9) . ?
C6 C7 1.495(8) . ?
C11 C16 1.374(7) . ?
C11 C12 1.387(7) . ?
C12 C13 1.427(9) . ?
C13 C14 1.346(10) . ?
C14 C15 1.319(10) . ?
C15 C16 1.415(8) . ?
C16 C17 1.480(8) . ?
C21 C26 1.373(6) . ?
C21 C22 1.397(7) . ?
C22 C23 1.412(8) . ?
C23 C24 1.358(8) . ?
C24 C25 1.365(8) . ?
C25 C26 1.386(7) . ?
C26 C27 1.467(7) . ?
N C31 1.428(9) . ?
N C33 1.517(11) . ?
N C32 1.519(9) . ?
C31 C34 1.481(12) . ?
C32 C35 1.478(11) . ?
C33 C36 1.375(14) . ?
